data_7060623
loop_
_publ_author_name
'Braun, Vanessa'
'Wurzenberger, Maximilian H. H.'
'Weippert, Valentin'
'Stierstorfer, J\"org'

_publ_section_title
;
 Tailoring the properties of 3d transition metal complexes with different
 N-cycloalkyl-substituted tetrazoles
;
_journal_issue 25
_journal_name_full 'New Journal of Chemistry'
_journal_page_first 11042
_journal_page_last 11050
_journal_paper_doi 10.1039/D1NJ01675J
_journal_volume 45
_journal_year 2021
_chemical_formula_moiety 'C15 H24 Cu N14 O6'
_chemical_formula_sum 'C15 H24 Cu N14 O6'
_chemical_formula_weight 560.02
_chemical_name_common 'dinitrato tris(1-cyclobutyl-5H-tetrazolyl) copper(II)'
_chemical_name_systematic 'dinitrato tris(1-cyclobutyl-5H-tetrazolyl) copper(II)'
_space_group_IT_number 9
_space_group_name_Hall 'I -2ya'
_space_group_name_H-M_alt 'I 1 a 1'
_symmetry_cell_setting monoclinic
_symmetry_Int_Tables_number 9
_symmetry_space_group_name_Hall 'I -2ya'
_symmetry_space_group_name_H-M 'I 1 a 1'
_atom_sites_solution_hydrogens difmap
_atom_sites_solution_primary difmap
_audit_creation_date 2020-05-29
_audit_creation_method SHELXL-2018/3
_audit_update_record
;
2021-02-04 deposited with the CCDC.	2021-04-28 downloaded from the CCDC.
;
_cell_angle_alpha 90
_cell_angle_beta 102.235(4)
_cell_angle_gamma 90
_cell_formula_units_Z 4
_cell_length_a 10.4489(4)
_cell_length_b 13.0298(5)
_cell_length_c 17.6353(7)
_cell_measurement_reflns_used 8379
_cell_measurement_temperature 105(2)
_cell_measurement_theta_max 31.8950
_cell_measurement_theta_min 2.5390
_cell_volume 2346.46(16)
_computing_cell_refinement 'CrysAlisPro 1.171.40.75a (Rigaku OD, 2020)'
_computing_data_collection 'CrysAlisPro 1.171.40.75a (Rigaku OD, 2020)'
_computing_data_reduction 'CrysAlisPro 1.171.40.75a (Rigaku OD, 2020)'
_computing_molecular_graphics 'Diamond 2.1c, Crystal Impact GbR'
_computing_publication_material 'Encifer 1.5.1, CCDC 2014'
_computing_structure_refinement 'SHELXL-2018/3 (Sheldrick, 2018)'
_computing_structure_solution SIR-92
_diffrn_ambient_temperature 105(2)
_diffrn_detector 'CCD plate'
_diffrn_detector_area_resol_mean 15.9809
_diffrn_detector_type Sapphire3
_diffrn_measured_fraction_theta_full 1.000
_diffrn_measured_fraction_theta_max 1.000
_diffrn_measurement_details
;
List of Runs (angles in degrees, time in seconds):

  # Type    Start    End  Width  t~exp~   \w     \q     \k     \f   Frames
#--------------------------------------------------------------------------
  1  \w   -103.00 -46.00   1.00   12.00    --  -28.70 153.00 109.00   57
  2  \w    -54.00  37.00   1.00   12.00    --  -28.70  77.00 -30.00   91
  3  \w    -61.00  30.00   1.00   12.00    --  -28.70  77.00  60.00   91
  4  \w     39.00 102.00   1.00   12.00    --   29.64 178.00-150.00   63
  5  \w    -21.00  12.00   1.00   12.00    --   29.64 110.00 -88.81   33
  6  \w      6.00  82.00   1.00   12.00    --   29.64  57.00  30.00   76
  7  \w    -41.00  -1.00   1.00   12.00    --   29.64 -57.00-180.00   40
  8  \w      6.00 100.00   1.00   12.00    --   29.64  57.00 120.00   94
  9  \w    -33.00  -4.00   1.00   12.00    --   29.64 130.00  68.25   29
 10  \w     -3.00 103.00   1.00   12.00    --   29.64  37.00 -30.00  106
 11  \w      6.00 100.00   1.00   12.00    --   29.64  57.00-150.00   94
 12  \w    -43.00  59.00   1.00   12.00    --   29.64 -37.00-150.00  102
;
_diffrn_measurement_device 'four-circle diffractometer'
_diffrn_measurement_device_type 'Xcalibur, Sapphire3'
_diffrn_measurement_method '\w scans'
_diffrn_orient_matrix_UB_11 0.0522833000
_diffrn_orient_matrix_UB_12 -0.0350506000
_diffrn_orient_matrix_UB_13 0.0010553000
_diffrn_orient_matrix_UB_21 0.0182433000
_diffrn_orient_matrix_UB_22 0.0055921000
_diffrn_orient_matrix_UB_23 0.0408972000
_diffrn_orient_matrix_UB_31 -0.0419517000
_diffrn_orient_matrix_UB_32 -0.0412392000
_diffrn_orient_matrix_UB_33 0.0046261000
_diffrn_radiation_monochromator graphite
_diffrn_radiation_probe x-ray
_diffrn_radiation_type MoK\a
_diffrn_radiation_wavelength 0.71073
_diffrn_reflns_av_R_equivalents 0.0331
_diffrn_reflns_av_sigmaI/netI 0.0483
_diffrn_reflns_av_unetI/netI 0.0351
_diffrn_reflns_Laue_measured_fraction_full 1.000
_diffrn_reflns_Laue_measured_fraction_max 1.000
_diffrn_reflns_limit_h_max 14
_diffrn_reflns_limit_h_min -14
_diffrn_reflns_limit_k_max 18
_diffrn_reflns_limit_k_min -18
_diffrn_reflns_limit_l_max 25
_diffrn_reflns_limit_l_min -25
_diffrn_reflns_number 23149
_diffrn_reflns_point_group_measured_fraction_full 1.000
_diffrn_reflns_point_group_measured_fraction_max 1.000
_diffrn_reflns_theta_full 25.242
_diffrn_reflns_theta_max 30.501
_diffrn_reflns_theta_min 1.959
_diffrn_source 'fine-focus sealed X-ray tube'
_exptl_absorpt_coefficient_mu 0.995
_exptl_absorpt_correction_T_max 1.00000
_exptl_absorpt_correction_T_min 0.83647
_exptl_absorpt_correction_type multi-scan
_exptl_absorpt_process_details
;
CrysAlisPro 1.171.40.75a (Rigaku Oxford Diffraction, 2020)
Empirical absorption correction using spherical harmonics,
 implemented in SCALE3 ABSPACK scaling algorithm.
;
_exptl_crystal_colour blue
_exptl_crystal_density_diffrn 1.585
_exptl_crystal_description block
_exptl_crystal_F_000 1156
_exptl_crystal_size_max 0.386
_exptl_crystal_size_mid 0.301
_exptl_crystal_size_min 0.198
_refine_diff_density_max 0.416
_refine_diff_density_min -0.329
_refine_diff_density_rms 0.050
_refine_ls_abs_structure_details
;
 Refined as an inversion twin.
;
_refine_ls_abs_structure_Flack 0.381(9)
_refine_ls_extinction_method none
_refine_ls_goodness_of_fit_ref 1.056
_refine_ls_hydrogen_treatment refall
_refine_ls_matrix_type full
_refine_ls_number_parameters 422
_refine_ls_number_reflns 7161
_refine_ls_number_restraints 2
_refine_ls_restrained_S_all 1.056
_refine_ls_R_factor_all 0.0309
_refine_ls_R_factor_gt 0.0269
_refine_ls_shift/su_max 0.000
_refine_ls_shift/su_mean 0.000
_refine_ls_structure_factor_coef Fsqd
_refine_ls_weighting_details 'w=1/[\s^2^(Fo^2^)+(0.0276P)^2^+0.4941P] where P=(Fo^2^+2Fc^2^)/3'
_refine_ls_weighting_scheme calc
_refine_ls_wR_factor_gt 0.0584
_refine_ls_wR_factor_ref 0.0604
_reflns_Friedel_coverage 0.997
_reflns_Friedel_fraction_full 1.000
_reflns_Friedel_fraction_max 0.999
_reflns_number_gt 6720
_reflns_number_total 7161
_reflns_threshold_expression 'I > 2\s(I)'
_cod_data_source_file d1nj01675j2.cif
_cod_data_source_block px206
_cod_depositor_comments 'Adding full bibliography for 7060620--7060640.cif.'
_cod_original_sg_symbol_H-M 'I a'
_cod_database_code 7060623
_shelx_space_group_comment
;
The symmetry employed for this shelxl refinement is uniquely defined
by the following loop, which should always be used as a source of
symmetry information in preference to the above space-group names.
They are only intended as comments.
;
_shelx_estimated_absorpt_t_min 0.700
_shelx_estimated_absorpt_t_max 0.827

loop_
_space_group_symop_operation_xyz
'x, y, z'
'x+1/2, -y, z'
'x+1/2, y+1/2, z+1/2'
'x+1, -y+1/2, z+1/2'

loop_
_atom_site_label
_atom_site_type_symbol
_atom_site_fract_x
_atom_site_fract_y
_atom_site_fract_z
_atom_site_U_iso_or_equiv
_atom_site_adp_type
_atom_site_occupancy
_atom_site_site_symmetry_order
_atom_site_calc_flag
_atom_site_refinement_flags_posn
_atom_site_refinement_flags_adp
_atom_site_refinement_flags_occupancy
_atom_site_disorder_assembly
_atom_site_disorder_group
Cu1 Cu 0.50122(2) 0.77815(2) 0.51765(2) 0.01276(6) Uani 1 1 d . . . . .
O1 O 0.6803(2) 0.78398(14) 0.58558(14) 0.0195(5) Uani 1 1 d . . . . .
O5 O 0.1818(2) 0.86830(19) 0.37649(14) 0.0279(5) Uani 1 1 d . . . . .
O3 O 0.6350(2) 0.94679(16) 0.57867(13) 0.0281(5) Uani 1 1 d . . . . .
O6 O 0.3399(2) 0.93130(16) 0.46513(13) 0.0257(5) Uani 1 1 d . . . . .
N8 N 0.4967(2) 0.44505(13) 0.51364(16) 0.0132(3) Uani 1 1 d . . . . .
O4 O 0.3243(2) 0.76667(15) 0.44666(13) 0.0173(4) Uani 1 1 d . . . . .
N14 N 0.2805(2) 0.85768(18) 0.42877(14) 0.0167(4) Uani 1 1 d . . . . .
N9 N 0.4184(2) 0.78053(15) 0.61068(15) 0.0133(5) Uani 1 1 d . . . . .
O2 O 0.8204(2) 0.89399(18) 0.64722(14) 0.0296(5) Uani 1 1 d . . . . .
N13 N 0.7119(2) 0.87711(18) 0.60448(14) 0.0180(5) Uani 1 1 d . . . . .
N12 N 0.3321(2) 0.81243(17) 0.70864(12) 0.0152(4) Uani 1 1 d . . . . .
N5 N 0.5204(2) 0.60900(15) 0.51369(14) 0.0152(4) Uani 1 1 d . . . . .
N6 N 0.6343(2) 0.56306(17) 0.50768(14) 0.0180(4) Uani 1 1 d . . . . .
N1 N 0.5772(2) 0.80583(18) 0.42367(14) 0.0161(4) Uani 1 1 d . . . . .
N4 N 0.6807(2) 0.85993(17) 0.33882(12) 0.0171(4) Uani 1 1 d . . . . .
N3 N 0.6254(2) 0.76960(17) 0.31303(13) 0.0196(4) Uani 1 1 d . . . . .
N11 N 0.3450(2) 0.70958(17) 0.70441(13) 0.0197(4) Uani 1 1 d . . . . .
N10 N 0.3967(2) 0.69075(17) 0.64576(13) 0.0185(4) Uani 1 1 d . . . . .
N7 N 0.6215(2) 0.46457(16) 0.50771(13) 0.0184(4) Uani 1 1 d . . . . .
N2 N 0.5632(2) 0.73664(17) 0.36429(13) 0.0202(4) Uani 1 1 d . . . . .
C7 C 0.4480(2) 0.33960(18) 0.51304(15) 0.0158(4) Uani 1 1 d . . . . .
C3 C 0.8627(3) 0.8570(2) 0.26039(16) 0.0228(5) Uani 1 1 d . . . . .
C1 C 0.6496(3) 0.8812(2) 0.40634(15) 0.0171(5) Uani 1 1 d . . . . .
C2 C 0.7633(3) 0.91736(19) 0.29550(15) 0.0187(5) Uani 1 1 d . . . . .
C15 C 0.3300(3) 0.9600(3) 0.80493(18) 0.0261(6) Uani 1 1 d . . . . .
C6 C 0.4369(2) 0.53476(18) 0.51716(14) 0.0148(4) Uani 1 1 d . . . . .
C4 C 0.8317(3) 0.9322(2) 0.19082(17) 0.0231(5) Uani 1 1 d . . . . .
C12 C 0.2753(3) 0.8579(2) 0.76984(15) 0.0195(5) Uani 1 1 d . . . . .
C10 C 0.4688(4) 0.2693(2) 0.4473(2) 0.0299(8) Uani 1 1 d . . . . .
C13 C 0.1383(3) 0.9068(2) 0.74697(19) 0.0265(6) Uani 1 1 d . . . . .
C9 C 0.4948(5) 0.1820(2) 0.5084(3) 0.0381(9) Uani 1 1 d . . . . .
C11 C 0.3774(3) 0.8548(2) 0.65069(15) 0.0165(5) Uani 1 1 d . . . . .
C5 C 0.7006(3) 0.9571(3) 0.21427(19) 0.0250(6) Uani 1 1 d . . . . .
C8 C 0.5256(4) 0.2639(3) 0.5722(2) 0.0298(8) Uani 1 1 d . . . . .
C14 C 0.1887(4) 0.9892(3) 0.8094(2) 0.0358(7) Uani 1 1 d . . . . .
H7 H 0.363(3) 0.347(3) 0.5189(19) 0.027(9) Uiso 1 1 d . . . . .
H3A H 0.945(4) 0.856(3) 0.286(2) 0.036(11) Uiso 1 1 d . . . . .
H2 H 0.810(3) 0.969(2) 0.3314(18) 0.019(8) Uiso 1 1 d . . . . .
H1 H 0.680(3) 0.937(2) 0.4353(17) 0.013(7) Uiso 1 1 d . . . . .
H8A H 0.502(4) 0.260(3) 0.620(2) 0.034(10) Uiso 1 1 d . . . . .
H15A H 0.387(4) 0.956(3) 0.846(2) 0.032(10) Uiso 1 1 d . . . . .
H9A H 0.410(4) 0.150(3) 0.504(2) 0.031(9) Uiso 1 1 d . . . . .
H9B H 0.546(4) 0.137(3) 0.504(2) 0.042(11) Uiso 1 1 d . . . . .
H4A H 0.821(3) 0.899(3) 0.142(2) 0.026(8) Uiso 1 1 d . . . . .
H5A H 0.639(3) 0.910(3) 0.1894(19) 0.019(8) Uiso 1 1 d . . . . .
H3B H 0.838(4) 0.785(3) 0.246(2) 0.038(10) Uiso 1 1 d . . . . .
H10A H 0.552(4) 0.290(3) 0.432(2) 0.036(10) Uiso 1 1 d . . . . .
H13A H 0.116(3) 0.934(3) 0.694(2) 0.028(9) Uiso 1 1 d . . . . .
H12 H 0.281(3) 0.810(3) 0.8074(19) 0.023(8) Uiso 1 1 d . . . . .
H13B H 0.055(4) 0.866(4) 0.749(3) 0.046(12) Uiso 1 1 d . . . . .
H4B H 0.889(3) 0.989(3) 0.198(2) 0.029(9) Uiso 1 1 d . . . . .
H11 H 0.377(3) 0.923(2) 0.6404(18) 0.015(7) Uiso 1 1 d . . . . .
H15B H 0.355(3) 1.002(3) 0.7699(19) 0.022(8) Uiso 1 1 d . . . . .
H6 H 0.357(3) 0.548(2) 0.5241(17) 0.007(7) Uiso 1 1 d . . . . .
H8B H 0.604(4) 0.285(3) 0.585(2) 0.033(10) Uiso 1 1 d . . . . .
H5B H 0.676(4) 1.026(4) 0.215(2) 0.052(12) Uiso 1 1 d . . . . .
H10B H 0.379(4) 0.270(3) 0.400(3) 0.046(11) Uiso 1 1 d . . . . .
H14A H 0.155(4) 1.059(3) 0.794(2) 0.042(10) Uiso 1 1 d . . . . .
H14B H 0.172(4) 0.977(3) 0.856(3) 0.047(12) Uiso 1 1 d . . . . .

loop_
_atom_site_aniso_label
_atom_site_aniso_U_11
_atom_site_aniso_U_22
_atom_site_aniso_U_33
_atom_site_aniso_U_23
_atom_site_aniso_U_13
_atom_site_aniso_U_12
Cu1 0.01330(11) 0.01291(11) 0.01292(11) -0.00001(14) 0.00466(8) -0.00021(13)
O1 0.0191(11) 0.0172(10) 0.0216(11) -0.0024(7) 0.0027(9) -0.0019(7)
O5 0.0181(10) 0.0372(12) 0.0252(11) 0.0103(9) -0.0028(8) 0.0014(9)
O3 0.0323(12) 0.0191(10) 0.0313(11) 0.0013(8) 0.0034(9) 0.0045(8)
O6 0.0289(11) 0.0174(10) 0.0275(11) -0.0005(8) -0.0012(8) 0.0034(8)
N8 0.0118(8) 0.0130(7) 0.0156(8) -0.0002(10) 0.0044(6) -0.0006(10)
O4 0.0169(10) 0.0157(9) 0.0194(10) 0.0011(7) 0.0038(8) 0.0002(7)
N14 0.0132(10) 0.0209(11) 0.0172(11) 0.0013(9) 0.0062(8) 0.0014(8)
N9 0.0139(9) 0.0118(11) 0.0149(10) 0.0009(8) 0.0050(8) 0.0015(7)
O2 0.0230(11) 0.0325(12) 0.0294(12) -0.0093(9) -0.0033(9) -0.0059(9)
N13 0.0220(12) 0.0187(11) 0.0141(10) -0.0039(8) 0.0057(9) -0.0027(8)
N12 0.0174(10) 0.0158(10) 0.0139(10) 0.0004(8) 0.0067(8) 0.0045(8)
N5 0.0147(12) 0.0161(8) 0.0153(9) -0.0004(8) 0.0042(8) -0.0008(7)
N6 0.0154(10) 0.0163(10) 0.0240(11) -0.0018(8) 0.0079(8) -0.0003(8)
N1 0.0192(11) 0.0135(9) 0.0161(11) -0.0018(9) 0.0045(9) -0.0013(9)
N4 0.0195(11) 0.0158(10) 0.0173(11) -0.0014(8) 0.0067(8) -0.0038(8)
N3 0.0258(12) 0.0197(11) 0.0156(10) -0.0028(8) 0.0094(9) -0.0068(9)
N11 0.0258(12) 0.0166(10) 0.0192(10) 0.0003(8) 0.0103(9) 0.0014(8)
N10 0.0235(11) 0.0146(9) 0.0194(10) 0.0004(8) 0.0094(9) 0.0003(8)
N7 0.0121(9) 0.0171(10) 0.0277(11) -0.0016(8) 0.0078(8) -0.0011(7)
N2 0.0247(11) 0.0202(10) 0.0176(10) -0.0030(8) 0.0087(9) -0.0063(9)
C7 0.0150(10) 0.0118(10) 0.0214(11) -0.0002(9) 0.0055(9) 0.0000(8)
C3 0.0192(13) 0.0303(15) 0.0206(13) 0.0070(11) 0.0085(10) 0.0018(11)
C1 0.0215(13) 0.0157(12) 0.0158(11) -0.0026(9) 0.0074(10) -0.0035(9)
C2 0.0215(12) 0.0198(11) 0.0166(11) -0.0008(10) 0.0083(9) -0.0070(9)
C15 0.0338(16) 0.0273(14) 0.0177(13) -0.0050(11) 0.0064(12) 0.0010(12)
C6 0.0131(11) 0.0155(11) 0.0164(11) -0.0008(8) 0.0043(9) 0.0010(8)
C4 0.0269(14) 0.0248(13) 0.0201(13) 0.0040(11) 0.0109(11) -0.0012(11)
C12 0.0255(13) 0.0200(12) 0.0157(11) 0.0020(9) 0.0105(10) 0.0053(10)
C10 0.044(2) 0.0190(14) 0.0330(18) -0.0085(12) 0.0225(16) -0.0068(13)
C13 0.0235(14) 0.0301(14) 0.0277(14) -0.0048(12) 0.0094(11) 0.0067(11)
C9 0.0413(17) 0.0136(11) 0.068(3) -0.0019(16) 0.0315(18) 0.0017(15)
C11 0.0199(12) 0.0155(12) 0.0153(11) 0.0011(9) 0.0061(9) 0.0023(9)
C5 0.0248(14) 0.0245(14) 0.0274(15) 0.0093(11) 0.0095(12) 0.0035(11)
C8 0.0255(17) 0.0230(15) 0.038(2) 0.0125(13) -0.0012(14) -0.0010(12)
C14 0.0423(19) 0.0336(17) 0.0345(17) -0.0097(14) 0.0155(15) 0.0116(14)

loop_
_atom_type_symbol
_atom_type_description
_atom_type_scat_dispersion_real
_atom_type_scat_dispersion_imag
_atom_type_scat_source
C C 0.0033 0.0016 'International Tables Vol C Tables 4.2.6.8 and 6.1.1.4'
H H 0.0000 0.0000 'International Tables Vol C Tables 4.2.6.8 and 6.1.1.4'
Cu Cu 0.3201 1.2651 'International Tables Vol C Tables 4.2.6.8 and 6.1.1.4'
N N 0.0061 0.0033 'International Tables Vol C Tables 4.2.6.8 and 6.1.1.4'
O O 0.0106 0.0060 'International Tables Vol C Tables 4.2.6.8 and 6.1.1.4'

loop_
_geom_angle_atom_site_label_1
_geom_angle_atom_site_label_2
_geom_angle_atom_site_label_3
_geom_angle
_geom_angle_site_symmetry_1
_geom_angle_site_symmetry_3
_geom_angle_publ_flag
O1 Cu1 O4 177.23(9) . . ?
O1 Cu1 N9 91.18(10) . . ?
O4 Cu1 N9 90.65(10) . . ?
O1 Cu1 N1 90.25(10) . . ?
O4 Cu1 N1 88.36(9) . . ?
N9 Cu1 N1 168.66(9) . . ?
O1 Cu1 N5 88.69(8) . . ?
O4 Cu1 N5 89.07(8) . . ?
N9 Cu1 N5 95.66(8) . . ?
N1 Cu1 N5 95.62(9) . . ?
N13 O1 Cu1 110.37(18) . . ?
C6 N8 N7 107.87(18) . . ?
C6 N8 C7 131.2(2) . . ?
N7 N8 C7 120.9(2) . . ?
N14 O4 Cu1 108.49(17) . . ?
O5 N14 O6 123.0(2) . . ?
O5 N14 O4 118.9(2) . . ?
O6 N14 O4 118.1(2) . . ?
C11 N9 N10 106.4(2) . . ?
C11 N9 Cu1 133.74(18) . . ?
N10 N9 Cu1 119.89(16) . . ?
O3 N13 O2 122.2(2) . . ?
O3 N13 O1 119.3(3) . . ?
O2 N13 O1 118.5(2) . . ?
C11 N12 N11 108.2(2) . . ?
C11 N12 C12 131.5(2) . . ?
N11 N12 C12 120.2(2) . . ?
C6 N5 N6 106.34(19) . . ?
C6 N5 Cu1 131.76(16) . . ?
N6 N5 Cu1 121.89(15) . . ?
N7 N6 N5 110.2(2) . . ?
C1 N1 N2 106.7(2) . . ?
C1 N1 Cu1 132.13(19) . . ?
N2 N1 Cu1 121.04(17) . . ?
C1 N4 N3 108.4(2) . . ?
C1 N4 C2 129.8(2) . . ?
N3 N4 C2 121.7(2) . . ?
N2 N3 N4 107.3(2) . . ?
N10 N11 N12 107.3(2) . . ?
N11 N10 N9 109.8(2) . . ?
N6 N7 N8 106.79(19) . . ?
N3 N2 N1 109.2(2) . . ?
N8 C7 C10 117.6(2) . . ?
N8 C7 C8 117.7(2) . . ?
C10 C7 C8 89.5(2) . . ?
N8 C7 H7 104(2) . . ?
C10 C7 H7 116(2) . . ?
C8 C7 H7 112(2) . . ?
C2 C3 C4 87.1(2) . . ?
C2 C3 H3A 118(3) . . ?
C4 C3 H3A 116(3) . . ?
C2 C3 H3B 115(2) . . ?
C4 C3 H3B 113(2) . . ?
H3A C3 H3B 107(4) . . ?
N1 C1 N4 108.3(2) . . ?
N1 C1 H1 128.4(18) . . ?
N4 C1 H1 123.1(19) . . ?
N4 C2 C5 118.3(2) . . ?
N4 C2 C3 118.1(2) . . ?
C5 C2 C3 89.3(2) . . ?
N4 C2 H2 106.6(18) . . ?
C5 C2 H2 115.1(18) . . ?
C3 C2 H2 108.8(18) . . ?
C12 C15 C14 87.5(2) . . ?
C12 C15 H15A 115(3) . . ?
C14 C15 H15A 119(3) . . ?
C12 C15 H15B 113(2) . . ?
C14 C15 H15B 108(2) . . ?
H15A C15 H15B 113(3) . . ?
N5 C6 N8 108.8(2) . . ?
N5 C6 H6 120.9(19) . . ?
N8 C6 H6 130.2(19) . . ?
C5 C4 C3 88.3(2) . . ?
C5 C4 H4A 113(2) . . ?
C3 C4 H4A 113(2) . . ?
C5 C4 H4B 112(2) . . ?
C3 C4 H4B 112(2) . . ?
H4A C4 H4B 116(3) . . ?
N12 C12 C15 118.5(2) . . ?
N12 C12 C13 118.3(2) . . ?
C15 C12 C13 89.6(2) . . ?
N12 C12 H12 107(2) . . ?
C15 C12 H12 110(2) . . ?
C13 C12 H12 113(2) . . ?
C7 C10 C9 86.8(3) . . ?
C7 C10 H10A 108(2) . . ?
C9 C10 H10A 110(2) . . ?
C7 C10 H10B 109(2) . . ?
C9 C10 H10B 122(2) . . ?
H10A C10 H10B 116(3) . . ?
C12 C13 C14 86.7(2) . . ?
C12 C13 H13A 115(2) . . ?
C14 C13 H13A 114(2) . . ?
C12 C13 H13B 122(3) . . ?
C14 C13 H13B 120(3) . . ?
H13A C13 H13B 101(3) . . ?
C8 C9 C10 88.8(2) . . ?
C8 C9 H9A 114(2) . . ?
C10 C9 H9A 104(2) . . ?
C8 C9 H9B 122(3) . . ?
C10 C9 H9B 119(3) . . ?
H9A C9 H9B 107(3) . . ?
N9 C11 N12 108.3(2) . . ?
N9 C11 H11 126.6(19) . . ?
N12 C11 H11 125.1(19) . . ?
C2 C5 C4 87.2(2) . . ?
C2 C5 H5A 110(2) . . ?
C4 C5 H5A 107.7(19) . . ?
C2 C5 H5B 112(3) . . ?
C4 C5 H5B 117(2) . . ?
H5A C5 H5B 118(3) . . ?
C9 C8 C7 87.1(3) . . ?
C9 C8 H8A 125(2) . . ?
C7 C8 H8A 117(3) . . ?
C9 C8 H8B 117(3) . . ?
C7 C8 H8B 109(3) . . ?
H8A C8 H8B 102(4) . . ?
C15 C14 C13 88.7(2) . . ?
C15 C14 H14A 120(2) . . ?
C13 C14 H14A 113(2) . . ?
C15 C14 H14B 112(3) . . ?
C13 C14 H14B 115(3) . . ?
H14A C14 H14B 107(4) . . ?

loop_
_geom_bond_atom_site_label_1
_geom_bond_atom_site_label_2
_geom_bond_distance
_geom_bond_site_symmetry_2
_geom_bond_publ_flag
Cu1 O1 1.998(2) . ?
Cu1 O4 2.006(2) . ?
Cu1 N9 2.011(3) . ?
Cu1 N1 2.016(2) . ?
Cu1 N5 2.216(2) . ?
O1 N13 1.283(3) . ?
O5 N14 1.237(3) . ?
O3 N13 1.233(3) . ?
O6 N14 1.244(3) . ?
N8 C6 1.333(3) . ?
N8 N7 1.354(3) . ?
N8 C7 1.464(3) . ?
O4 N14 1.286(3) . ?
N9 C11 1.321(3) . ?
N9 N10 1.365(3) . ?
O2 N13 1.241(3) . ?
N12 C11 1.333(3) . ?
N12 N11 1.350(3) . ?
N12 C12 1.463(3) . ?
N5 C6 1.313(3) . ?
N5 N6 1.356(3) . ?
N6 N7 1.290(3) . ?
N1 C1 1.315(4) . ?
N1 N2 1.366(3) . ?
N4 C1 1.328(3) . ?
N4 N3 1.347(3) . ?
N4 C2 1.473(3) . ?
N3 N2 1.293(3) . ?
N11 N10 1.288(3) . ?
C7 C10 1.529(4) . ?
C7 C8 1.536(4) . ?
C7 H7 0.92(3) . ?
C3 C2 1.534(4) . ?
C3 C4 1.550(4) . ?
C3 H3A 0.88(4) . ?
C3 H3B 1.00(4) . ?
C1 H1 0.91(3) . ?
C2 C5 1.533(4) . ?
C2 H2 0.99(3) . ?
C15 C12 1.526(4) . ?
C15 C14 1.543(5) . ?
C15 H15A 0.84(4) . ?
C15 H15B 0.90(3) . ?
C6 H6 0.89(3) . ?
C4 C5 1.546(4) . ?
C4 H4A 0.94(4) . ?
C4 H4B 0.95(4) . ?
C12 C13 1.540(4) . ?
C12 H12 0.90(3) . ?
C10 C9 1.550(6) . ?
C10 H10A 1.00(4) . ?
C10 H10B 1.12(5) . ?
C13 C14 1.548(4) . ?
C13 H13A 0.97(4) . ?
C13 H13B 1.02(4) . ?
C9 C8 1.535(6) . ?
C9 H9A 0.97(4) . ?
C9 H9B 0.81(4) . ?
C11 H11 0.90(3) . ?
C5 H5A 0.93(3) . ?
C5 H5B 0.94(5) . ?
C8 H8A 0.93(4) . ?
C8 H8B 0.85(4) . ?
C14 H14A 0.99(4) . ?
C14 H14B 0.89(4) . ?

loop_
_geom_contact_atom_site_label_1
_geom_contact_atom_site_label_2
_geom_contact_distance
_geom_contact_site_symmetry_1
_geom_contact_site_symmetry_2
_geom_contact_publ_flag
? ? ? ? ? ?

loop_
_geom_hbond_atom_site_label_D
_geom_hbond_atom_site_label_H
_geom_hbond_atom_site_label_A
_geom_hbond_distance_DH
_geom_hbond_distance_HA
_geom_hbond_distance_DA
_geom_hbond_angle_DHA
_geom_hbond_site_symmetry_A
? ? ? ? ? ? ? ?

loop_
_geom_torsion_atom_site_label_1
_geom_torsion_atom_site_label_2
_geom_torsion_atom_site_label_3
_geom_torsion_atom_site_label_4
_geom_torsion
_geom_torsion_site_symmetry_1
_geom_torsion_site_symmetry_2
_geom_torsion_site_symmetry_3
_geom_torsion_site_symmetry_4
_geom_torsion_publ_flag
Cu1 O4 N14 O5 169.32(19) . . . . ?
Cu1 O4 N14 O6 -10.7(3) . . . . ?
Cu1 O1 N13 O3 -1.8(3) . . . . ?
Cu1 O1 N13 O2 179.5(2) . . . . ?
C6 N5 N6 N7 -0.2(3) . . . . ?
Cu1 N5 N6 N7 179.00(17) . . . . ?
C1 N4 N3 N2 -0.6(3) . . . . ?
C2 N4 N3 N2 177.8(2) . . . . ?
C11 N12 N11 N10 0.1(3) . . . . ?
C12 N12 N11 N10 179.8(2) . . . . ?
N12 N11 N10 N9 0.0(3) . . . . ?
C11 N9 N10 N11 -0.1(3) . . . . ?
Cu1 N9 N10 N11 179.08(18) . . . . ?
N5 N6 N7 N8 0.2(3) . . . . ?
C6 N8 N7 N6 -0.1(3) . . . . ?
C7 N8 N7 N6 178.2(2) . . . . ?
N4 N3 N2 N1 0.4(3) . . . . ?
C1 N1 N2 N3 0.0(3) . . . . ?
Cu1 N1 N2 N3 -176.97(19) . . . . ?
C6 N8 C7 C10 126.8(4) . . . . ?
N7 N8 C7 C10 -51.1(4) . . . . ?
C6 N8 C7 C8 -128.0(3) . . . . ?
N7 N8 C7 C8 54.2(4) . . . . ?
N2 N1 C1 N4 -0.4(3) . . . . ?
Cu1 N1 C1 N4 176.13(19) . . . . ?
N3 N4 C1 N1 0.6(3) . . . . ?
C2 N4 C1 N1 -177.6(3) . . . . ?
C1 N4 C2 C5 -118.8(3) . . . . ?
N3 N4 C2 C5 63.2(3) . . . . ?
C1 N4 C2 C3 135.5(3) . . . . ?
N3 N4 C2 C3 -42.6(4) . . . . ?
C4 C3 C2 N4 143.5(2) . . . . ?
C4 C3 C2 C5 21.4(2) . . . . ?
N6 N5 C6 N8 0.2(3) . . . . ?
Cu1 N5 C6 N8 -178.9(2) . . . . ?
N7 N8 C6 N5 -0.1(3) . . . . ?
C7 N8 C6 N5 -178.1(3) . . . . ?
C2 C3 C4 C5 -21.2(2) . . . . ?
C11 N12 C12 C15 -36.4(4) . . . . ?
N11 N12 C12 C15 144.0(3) . . . . ?
C11 N12 C12 C13 70.0(4) . . . . ?
N11 N12 C12 C13 -109.6(3) . . . . ?
C14 C15 C12 N12 143.0(3) . . . . ?
C14 C15 C12 C13 20.6(2) . . . . ?
N8 C7 C10 C9 142.2(3) . . . . ?
C8 C7 C10 C9 20.9(3) . . . . ?
N12 C12 C13 C14 -143.0(3) . . . . ?
C15 C12 C13 C14 -20.5(2) . . . . ?
C7 C10 C9 C8 -20.9(3) . . . . ?
N10 N9 C11 N12 0.1(3) . . . . ?
Cu1 N9 C11 N12 -178.8(2) . . . . ?
N11 N12 C11 N9 -0.2(3) . . . . ?
C12 N12 C11 N9 -179.8(2) . . . . ?
N4 C2 C5 C4 -143.3(2) . . . . ?
C3 C2 C5 C4 -21.4(2) . . . . ?
C3 C4 C5 C2 21.2(2) . . . . ?
C10 C9 C8 C7 20.8(3) . . . . ?
N8 C7 C8 C9 -142.3(3) . . . . ?
C10 C7 C8 C9 -21.1(3) . . . . ?
C12 C15 C14 C13 -20.5(2) . . . . ?
C12 C13 C14 C15 20.3(2) . . . . ?
